data_2240239
loop_
_publ_author_name
'Geiger, David K.'
'Parsons, Dylan E.'
'Zick, Patricia L.'

_publ_section_title
;
 Crystal structures of three lead(II) acetate-bridged diaminobenzene
 coordination polymers
;
_journal_coeditor_code ZL2608
_journal_issue 12
_journal_name_full 'Acta Crystallographica Section E'
_journal_page_first 566
_journal_page_last 572
_journal_paper_doi 10.1107/S1600536814025380
_journal_volume 70
_journal_year 2014
_chemical_formula_iupac '[Pb (C2 H3 O2)2 (C6 H7 Cl N2)]'
_chemical_formula_moiety 'C10 H13 Cl N2 O4 Pb'
_chemical_formula_sum 'C10 H13 Cl N2 O4 Pb'
_chemical_formula_weight 467.86
_chemical_name_systematic
Poly[acetato-\k^2^<i>O</i>,<i>O</i>')(\m~3~-acetato-\k^4^<i>O</i>,<i>O</i>':<i>O</i>:<i>O</i>')(4-chlorobenzene-1,2-diamine-\k<i>N</i>)lead(II)]
_space_group_crystal_system triclinic
_space_group_IT_number 2
_space_group_name_Hall '-P 1'
_space_group_name_H-M_alt 'P -1'
_symmetry_space_group_name_Hall '-P 1'
_symmetry_space_group_name_H-M 'P -1'
_atom_sites_solution_hydrogens mixed
_cell_angle_alpha 89.762(4)
_cell_angle_beta 76.405(4)
_cell_angle_gamma 66.691(4)
_cell_formula_units_Z 2
_cell_length_a 7.3623(10)
_cell_length_b 7.6177(10)
_cell_length_c 13.1413(17)
_cell_measurement_reflns_used 120
_cell_measurement_temperature 200.(2)
_cell_measurement_theta_max 25.6798
_cell_measurement_theta_min 3.5862
_cell_volume 654.63(15)
_computing_cell_refinement
;
APEX2 (Bruker, 2013)
;
_computing_data_collection
;
APEX2 (Bruker, 2013)
;
_computing_data_reduction
;
SAINT (Bruker, 2013)
;
_computing_molecular_graphics
;
PLATON (Spek, 2009), Mercury (Macrae <i>et al.</i>, 2006) and
ORTEP-3 for
Windows (Farrugia, 2012)
;
_computing_publication_material
;
publCIF (Westrip, 2010)
;
_computing_structure_refinement
;
SHELXL2014 (Sheldrick, 2008)
;
_computing_structure_solution
;
SHELXS97 (Sheldrick, 2008)
;
_diffrn_ambient_temperature 200.(2)
_diffrn_measured_fraction_theta_full 0.957
_diffrn_measured_fraction_theta_max 0.957
_diffrn_measurement_device_type 'Bruker SMART X2S benchtop'
_diffrn_measurement_method '\w scans'
_diffrn_radiation_monochromator 'doubly curved silicon crystal'
_diffrn_radiation_type 'Mo Ka'
_diffrn_radiation_wavelength 0.71073
_diffrn_reflns_av_R_equivalents 0.0570
_diffrn_reflns_limit_h_max 9
_diffrn_reflns_limit_h_min -9
_diffrn_reflns_limit_k_max 9
_diffrn_reflns_limit_k_min -9
_diffrn_reflns_limit_l_max 16
_diffrn_reflns_limit_l_min -15
_diffrn_reflns_number 6572
_diffrn_reflns_theta_full 26.37
_diffrn_reflns_theta_max 26.37
_diffrn_reflns_theta_min 2.93
_exptl_absorpt_coefficient_mu 13.098
_exptl_absorpt_correction_T_max 0.35
_exptl_absorpt_correction_T_min 0.11
_exptl_absorpt_correction_type multi-scan
_exptl_absorpt_process_details
;
(SADABS; Bruker, 2013)
;
_exptl_crystal_colour 'clear orange'
_exptl_crystal_density_diffrn 2.374
_exptl_crystal_density_method 'not measured'
_exptl_crystal_description needle
_exptl_crystal_F_000 436
_exptl_crystal_size_max 0.300
_exptl_crystal_size_mid 0.100
_exptl_crystal_size_min 0.100
_refine_diff_density_max 3.380
_refine_diff_density_min -3.080
_refine_ls_extinction_coef 0.0042(8)
_refine_ls_extinction_method
;
SHELXL2014 (Sheldrick, 2008)
;
_refine_ls_goodness_of_fit_ref 1.037
_refine_ls_hydrogen_treatment mixed
_refine_ls_matrix_type full
_refine_ls_number_parameters 178
_refine_ls_number_reflns 2572
_refine_ls_number_restraints 6
_refine_ls_restrained_S_all 1.036
_refine_ls_R_factor_all 0.0442
_refine_ls_R_factor_gt 0.0375
_refine_ls_shift/su_max 0.001
_refine_ls_shift/su_mean 0.000
_refine_ls_structure_factor_coef Fsqd
_refine_ls_weighting_details 'w=1/[\s^2^(Fo^2^)+(0.0540P)^2^] where P=(Fo^2^+2Fc^2^)/3'
_refine_ls_weighting_scheme calc
_refine_ls_wR_factor_gt 0.0939
_refine_ls_wR_factor_ref 0.0995
_reflns_number_gt 2262
_reflns_number_total 2572
_reflns_threshold_expression I>2\s(I)
_cod_data_source_file zl2608sup1.cif
_cod_data_source_block II
_cod_database_code 2240239
_cod_database_fobs_code 2240239

loop_
_space_group_symop_operation_xyz
'x, y, z'
'-x, -y, -z'

loop_
_atom_site_type_symbol
_atom_site_label
_atom_site_fract_x
_atom_site_fract_y
_atom_site_fract_z
_atom_site_U_iso_or_equiv
_atom_site_adp_type
_atom_site_calc_flag
_atom_site_occupancy
Pb Pb1 0.67144(4) 0.16792(4) 0.53160(2) 0.01693(17) Uani d 1
Cl Cl1 0.2021(4) 0.3992(4) 1.0948(2) 0.0413(7) Uani d 1
O O1 0.8134(9) 0.2240(10) 0.3510(5) 0.0263(15) Uani d 1
O O2 0.4752(10) 0.3657(10) 0.3929(6) 0.0342(17) Uani d 1
O O3 0.6797(9) -0.1072(9) 0.4242(5) 0.0239(15) Uani d 1
O O4 0.9660(9) -0.1498(9) 0.4639(5) 0.0246(15) Uani d 1
N N1 0.7013(12) -0.0788(11) 0.6912(6) 0.0223(17) Uani d 1
H H1A 0.652(11) -0.160(9) 0.675(8) 0.027 Uiso d 1
H H1B 0.827(6) -0.145(10) 0.696(8) 0.027 Uiso d 1
N N2 0.8707(15) 0.0961(18) 0.8079(9) 0.057(3) Uani d 1
H H2A 0.951(13) 0.031(17) 0.749(5) 0.068 Uiso d 1
H H2B 0.933(14) 0.138(18) 0.844(8) 0.068 Uiso d 1
C C1 0.5832(14) 0.0307(12) 0.7902(7) 0.0204(19) Uani d 1
C C2 0.6734(14) 0.1165(13) 0.8450(7) 0.022(2) Uani d 1
C C3 0.5512(14) 0.2296(14) 0.9401(8) 0.027(2) Uani d 1
H H3 0.608 0.2878 0.9803 0.033 Uiso calc 1
C C4 0.3504(14) 0.2563(14) 0.9749(7) 0.028(2) Uani d 1
C C5 0.2584(14) 0.1756(15) 0.9208(8) 0.030(2) Uani d 1
H H5 0.1189 0.196 0.946 0.036 Uiso calc 1
C C6 0.3793(15) 0.0641(14) 0.8284(8) 0.028(2) Uani d 1
H H6 0.3202 0.0073 0.789 0.034 Uiso calc 1
C C7 0.6442(13) 0.3293(14) 0.3291(7) 0.023(2) Uani d 1
C C8 0.6519(17) 0.4058(15) 0.2235(8) 0.036(3) Uani d 1
H H8A 0.542 0.3983 0.1962 0.054 Uiso calc 1
H H8B 0.7843 0.3291 0.1748 0.054 Uiso calc 1
H H8C 0.6344 0.5399 0.2306 0.054 Uiso calc 1
C C9 0.8652(12) -0.2138(13) 0.4197(7) 0.0166(18) Uani d 1
C C10 0.9620(17) -0.4105(15) 0.3656(9) 0.040(3) Uani d 1
H H10A 0.9409 -0.5006 0.4156 0.06 Uiso calc 1
H H10B 1.1089 -0.4461 0.3375 0.06 Uiso calc 1
H H10C 0.9003 -0.415 0.3077 0.06 Uiso calc 1

loop_
_atom_site_aniso_label
_atom_site_aniso_U_11
_atom_site_aniso_U_22
_atom_site_aniso_U_33
_atom_site_aniso_U_12
_atom_site_aniso_U_13
_atom_site_aniso_U_23
Pb1 0.0120(2) 0.0172(2) 0.0188(2) -0.00311(14) -0.00369(13) -0.00168(14)
Cl1 0.0378(15) 0.0373(15) 0.0300(14) -0.0009(12) 0.0004(11) -0.0101(12)
O1 0.016(3) 0.037(4) 0.023(3) -0.006(3) -0.005(3) 0.003(3)
O2 0.019(3) 0.035(4) 0.043(4) -0.004(3) -0.010(3) 0.006(3)
O3 0.013(3) 0.023(4) 0.032(4) -0.004(3) -0.007(3) -0.003(3)
O4 0.017(3) 0.020(3) 0.037(4) -0.005(3) -0.012(3) -0.004(3)
N1 0.019(4) 0.022(4) 0.020(4) -0.003(3) -0.003(3) -0.002(3)
N2 0.030(5) 0.074(8) 0.059(7) -0.021(5) 0.005(5) -0.031(6)
C1 0.023(5) 0.015(5) 0.019(5) -0.004(4) -0.005(4) 0.005(4)
C2 0.027(5) 0.020(5) 0.024(5) -0.015(4) -0.004(4) 0.001(4)
C3 0.029(5) 0.023(5) 0.029(5) -0.009(4) -0.011(4) -0.001(4)
C4 0.027(5) 0.020(5) 0.017(5) 0.006(4) -0.001(4) -0.005(4)
C5 0.021(5) 0.035(6) 0.027(5) -0.008(4) -0.001(4) -0.004(5)
C6 0.030(5) 0.028(5) 0.032(5) -0.013(4) -0.015(4) 0.006(4)
C7 0.016(4) 0.022(5) 0.025(5) 0.000(4) -0.008(4) -0.008(4)
C8 0.046(6) 0.032(6) 0.041(6) -0.022(5) -0.022(5) 0.016(5)
C9 0.010(4) 0.021(5) 0.017(4) -0.008(3) 0.005(3) -0.004(4)
C10 0.036(6) 0.031(6) 0.047(7) -0.003(5) -0.016(5) -0.014(6)

loop_
_atom_type_symbol
_atom_type_description
_atom_type_scat_dispersion_real
_atom_type_scat_dispersion_imag
_atom_type_scat_source
C C 0.0033 0.0016 'International Tables Vol C Tables 4.2.6.8 and 6.1.1.4'
H H 0.0000 0.0000 'International Tables Vol C Tables 4.2.6.8 and 6.1.1.4'
Cl Cl 0.1484 0.1585 'International Tables Vol C Tables 4.2.6.8 and 6.1.1.4'
N N 0.0061 0.0033 'International Tables Vol C Tables 4.2.6.8 and 6.1.1.4'
O O 0.0106 0.0060 'International Tables Vol C Tables 4.2.6.8 and 6.1.1.4'
Pb Pb -3.3944 10.1111 'International Tables Vol C Tables 4.2.6.8 and 6.1.1.4'

loop_
_geom_angle_atom_site_label_1
_geom_angle_atom_site_label_2
_geom_angle_atom_site_label_3
_geom_angle_site_symmetry_1
_geom_angle_site_symmetry_3
_geom_angle
O1 Pb1 O3 . . 77.8(2)
O1 Pb1 O4 . . 77.8(2)
O3 Pb1 O4 . . 51.77(19)
O1 Pb1 O4 . 2_756 76.6(2)
O3 Pb1 O4 . 2_756 114.49(19)
O4 Pb1 O4 . 2_756 64.3(2)
O1 Pb1 O2 . . 50.8(2)
O3 Pb1 O2 . . 81.2(2)
O4 Pb1 O2 . . 117.4(2)
O4 Pb1 O2 2_756 . 121.3(2)
O1 Pb1 O3 . 2_656 119.4(2)
O3 Pb1 O3 . 2_656 64.1(2)
O4 Pb1 O3 . 2_656 107.7(2)
O4 Pb1 O3 2_756 2_656 161.4(2)
O2 Pb1 O3 . 2_656 77.2(2)
O1 Pb1 N1 . . 148.3(2)
O3 Pb1 N1 . . 84.2(2)
O4 Pb1 N1 . . 70.5(2)
O4 Pb1 N1 2_756 . 87.7(2)
O2 Pb1 N1 . . 150.8(2)
O3 Pb1 N1 2_656 . 73.7(2)
C7 O1 Pb1 . . 98.4(6)
C7 O2 Pb1 . . 89.4(5)
C9 O3 Pb1 . . 94.8(5)
C9 O3 Pb1 . 2_656 133.5(6)
Pb1 O3 Pb1 . 2_656 115.9(2)
C9 O4 Pb1 . . 94.4(5)
C9 O4 Pb1 . 2_756 146.7(5)
Pb1 O4 Pb1 . 2_756 115.7(2)
C1 N1 Pb1 . . 109.3(5)
C1 N1 H1A . . 111.(6)
Pb1 N1 H1A . . 105.(6)
C1 N1 H1B . . 108.(6)
Pb1 N1 H1B . . 114.(7)
H1A N1 H1B . . 108.(5)
C2 N2 H2A . . 124.(7)
C2 N2 H2B . . 123.(7)
H2A N2 H2B . . 112.(5)
C6 C1 C2 . . 119.8(8)
C6 C1 N1 . . 121.4(8)
C2 C1 N1 . . 118.7(8)
N2 C2 C1 . . 122.1(9)
N2 C2 C3 . . 120.4(8)
C1 C2 C3 . . 117.5(8)
C4 C3 C2 . . 120.2(9)
C4 C3 H3 . . 119.9
C2 C3 H3 . . 119.9
C3 C4 C5 . . 123.0(9)
C3 C4 Cl1 . . 118.9(8)
C5 C4 Cl1 . . 118.2(8)
C6 C5 C4 . . 116.4(9)
C6 C5 H5 . . 121.8
C4 C5 H5 . . 121.8
C5 C6 C1 . . 123.1(9)
C5 C6 H6 . . 118.4
C1 C6 H6 . . 118.4
O2 C7 O1 . . 121.5(9)
O2 C7 C8 . . 119.9(8)
O1 C7 C8 . . 118.6(9)
C7 C8 H8A . . 109.5
C7 C8 H8B . . 109.5
H8A C8 H8B . . 109.5
C7 C8 H8C . . 109.5
H8A C8 H8C . . 109.5
H8B C8 H8C . . 109.5
O3 C9 O4 . . 119.0(8)
O3 C9 C10 . . 120.6(8)
O4 C9 C10 . . 120.3(8)
C9 C10 H10A . . 109.5
C9 C10 H10B . . 109.5
H10A C10 H10B . . 109.5
C9 C10 H10C . . 109.5
H10A C10 H10C . . 109.5
H10B C10 H10C . . 109.5

loop_
_geom_bond_atom_site_label_1
_geom_bond_atom_site_label_2
_geom_bond_site_symmetry_2
_geom_bond_distance
_geom_bond_publ_flag
Pb1 O1 . 2.467(6) y
Pb1 O3 . 2.504(6) y
Pb1 O4 . 2.512(6) y
Pb1 O4 2_756 2.632(6) y
Pb1 O2 . 2.678(7) y
Pb1 O3 2_656 2.734(6) y
Pb1 N1 . 2.800(8) y
Cl1 C4 . 1.767(9) ?
O1 C7 . 1.286(10) ?
O2 C7 . 1.252(12) ?
O3 C9 . 1.270(10) ?
O3 Pb1 2_656 2.734(6) ?
O4 C9 . 1.272(10) ?
O4 Pb1 2_756 2.632(6) ?
N1 C1 . 1.430(11) ?
N1 H1A . 0.88(2) ?
N1 H1B . 0.88(2) ?
N2 C2 . 1.364(13) ?
N2 H2A . 0.87(2) ?
N2 H2B . 0.87(2) ?
C1 C6 . 1.383(13) ?
C1 C2 . 1.400(13) ?
C2 C3 . 1.407(13) ?
C3 C4 . 1.372(13) ?
C3 H3 . 0.95 ?
C4 C5 . 1.379(14) ?
C5 C6 . 1.374(13) ?
C5 H5 . 0.95 ?
C6 H6 . 0.95 ?
C7 C8 . 1.500(14) ?
C8 H8A . 0.98 ?
C8 H8B . 0.98 ?
C8 H8C . 0.98 ?
C9 C10 . 1.478(13) ?
C10 H10A . 0.98 ?
C10 H10B . 0.98 ?
C10 H10C . 0.98 ?

loop_
_geom_hbond_atom_site_label_D
_geom_hbond_atom_site_label_H
_geom_hbond_atom_site_label_A
_geom_hbond_site_symmetry_A
_geom_hbond_distance_DH
_geom_hbond_distance_HA
_geom_hbond_distance_DA
_geom_hbond_angle_DHA
_geom_hbond_publ_flag
N1 H1A O2 2_656 0.88(2) 2.38(3) 3.261(11) 172.(9) y
N1 H1B O1 2_756 0.88(2) 2.39(5) 3.201(10) 153.(8) y
N2 H2A O1 2_756 0.87(2) 2.19(6) 2.998(11) 155.(13) y
